data_7132565
loop_
_publ_author_name
'Barhate, Komal Vasant'
'Wadawale, Amey P.'
'Chandrakumar, K. R. S.'
'Agarwal, Neeraj'

_publ_section_title
;
 Modulation of &#x394;<i>E</i><sub>ST</sub> and room temperature
 phosphorescence in carbazole derivatives.
;
_journal_issue 11
_journal_name_full 'Chemical communications (Cambridge, England)'
_journal_page_first 1408
_journal_page_last 1411
_journal_paper_doi 10.1039/d3cc05119f
_journal_volume 60
_journal_year 2024
_chemical_formula_sum 'C32 H21 F2 N O'
_chemical_formula_weight 473.50
_space_group_crystal_system monoclinic
_space_group_IT_number 14
_space_group_name_Hall '-P 2ybc'
_space_group_name_H-M_alt 'P 1 21/c 1'
_atom_sites_solution_hydrogens geom
_atom_sites_solution_primary dual
_atom_sites_solution_secondary difmap
_audit_creation_method SHELXL-2017/1
_audit_update_record
;
2023-10-05 deposited with the CCDC.	2024-01-02 downloaded from the CCDC.
;
_cell_angle_alpha 90
_cell_angle_beta 101.3830(10)
_cell_angle_gamma 90
_cell_formula_units_Z 4
_cell_length_a 14.54460(10)
_cell_length_b 21.9876(5)
_cell_length_c 7.50510(10)
_cell_measurement_reflns_used 42240
_cell_measurement_temperature 298(2)
_cell_measurement_theta_max 77.2410
_cell_measurement_theta_min 3.1090
_cell_volume 2352.93(6)
_computing_cell_refinement 'CrysAlisPro 1.171.40.57a (Rigaku OD, 2019)'
_computing_data_collection 'CrysAlisPro 1.171.40.57a (Rigaku OD, 2019)'
_computing_data_reduction 'CrysAlisPro 1.171.40.57a (Rigaku OD, 2019)'
_computing_molecular_graphics 'ORTEP-3 for windws'
_computing_publication_material 'WinGX 2021.3'
_computing_structure_refinement 'SHELXL-2017/1 (Sheldrick, 2017)'
_computing_structure_solution 'SHELXT 2018/2 (Sheldrick, 2018)'
_diffrn_ambient_temperature 298(2)
_diffrn_detector 'Hybrid Pixel Array Detector'
_diffrn_detector_area_resol_mean 10.0000
_diffrn_detector_type HyPix
_diffrn_measured_fraction_theta_full 0.999
_diffrn_measured_fraction_theta_max 0.941
_diffrn_measurement_details
;
List of Runs (angles in degrees, time in seconds):

  # Type    Start    End  Width  t~exp~   \w     \q     \k     \f   Frames
#--------------------------------------------------------------------------
  1  \w    -26.00  27.20   0.40    0.35    --  -48.16  19.00-108.00  133
  2  \w    -13.00  34.20   0.40    0.35    --   18.00  94.00 -36.04  118
  3  \w     12.00  40.80   0.40    0.35    --   42.00  92.00  -5.90   72
  4  \w     36.00  71.20   0.40    0.35    --   58.00  76.00 -25.32   88
  5  \w     41.00  71.00   0.40    0.35    --   62.00  73.00 -46.36   75
  6  \w     77.00 121.00   0.40    0.35    --   54.00  77.00 -97.00  110
  7  \w     95.00 177.80   0.40    1.50    --  107.75  19.00-108.00  207
  8  \w    145.00 177.00   0.40    1.50    --  107.75  61.00 -60.00   80
  9  \w    134.00 160.00   0.40    1.50    --  107.75  61.00  30.00   65
 10  \w    142.00 178.00   0.40    1.50    --  107.75  77.00  90.00   90
 11  \w    140.00 167.20   0.40    1.50    --  107.75  77.00 120.00   68
 12  \w    142.00 168.00   0.40    1.50    --  107.75  61.00 150.00   65
 13  \w    102.00 128.00   0.40    0.35    --   70.00  75.00  78.89   65
 14  \w     91.00 125.00   0.40    0.35    --   54.00  79.00 154.75   85
 15  \w     76.00 101.20   0.40    1.50    --   98.00  76.00  66.65   63
 16  \w     91.00 124.20   0.40    1.50    --  107.75  61.00  30.00   83
 17  \w    120.00 146.00   0.40    1.50    --  107.75  77.00   0.00   65
 18  \w    125.00 151.00   0.40    1.50    --  107.75  77.00 -30.00   65
 19  \w    122.00 151.20   0.40    1.50    --  107.75  77.00 -90.00   73
 20  \w    137.00 169.00   0.40    1.50    --  107.75  61.00-150.00   80
 21  \w    144.00 170.00   0.40    1.50    --  107.75  77.00-180.00   65
 22  \w    130.00 156.00   0.40    1.50    --  107.75  61.00-120.00   65
 23  \w    122.00 166.00   0.40    1.50    --  107.75  77.00-120.00  110
 24  \w     86.00 112.00   0.40    1.50    --  107.75  77.00   0.00   65
 25  \w     95.00 130.20   0.40    1.50    --  107.75  61.00 -60.00   88
 26  \w     86.00 112.00   0.40    1.50    --  107.75  77.00 -90.00   65
 27  \w     95.00 132.20   0.40    1.50    --  107.75  61.00-150.00   93
 28  \w     91.00 176.20   0.40    1.50    --  107.75  61.00-180.00  213
 29  \w     85.00 115.00   0.40    1.50    --  107.75  77.00-120.00   75
 30  \w     85.00 120.20   0.40    1.50    --  107.75  77.00-150.00   88
 31  \w     91.00 125.00   0.40    1.50    --  107.75  61.00-120.00   85
 32  \w     85.00 139.00   0.40    1.50    --  107.75  77.00 -60.00  135
 33  \w     95.00 152.20   0.40    1.50    --  107.75  45.00  30.00  143
 34  \w     96.00 160.00   0.40    1.50    --  107.75 125.00 120.00  160
 35  \w     91.00 141.00   0.40    1.50    --  107.75  61.00  60.00  125
 36  \w     85.00 132.20   0.40    1.50    --  107.75  77.00  90.00  118
 37  \w     93.00 173.00   0.40    1.50    --  107.75  61.00  90.00  200
 38  \w     91.00 176.20   0.40    1.50    --  107.75  61.00 -30.00  213
 39  \w     94.00 155.20   0.40    1.50    --  107.75  61.00 120.00  153
 40  \w     85.00 155.00   0.40    1.50    --  107.75  77.00  30.00  175
 41  \w     85.00 115.00   0.40    1.50    --  107.75  77.00 -30.00   75
 42  \w     92.00 166.00   0.40    1.50    --  107.75  61.00   0.00  185
 43  \w     85.00 136.20   0.40    1.50    --  107.75  77.00 120.00  128
 44  \w     85.00 161.00   0.40    1.50    --  107.75  77.00  60.00  190
 45  \w     91.00 134.20   0.40    1.50    --  107.75  61.00 150.00  108
 46  \w     86.00 121.20   0.40    1.50    --  107.75  77.00 150.00   88
 47  \w     51.00  76.20   0.40    0.35    --   74.00  78.00 126.33   63
 48  \w     45.00  70.20   0.40    0.35    --   66.00  72.00 143.61   63
 49  \w     43.00  69.00   0.40    0.35    --   66.00  77.00 105.76   65
 50  \w     44.00  70.00   0.40    0.35    --   66.00  77.00 157.83   65
 51  \w     26.00  50.80   0.40    0.35    --   48.16  77.00 120.00   62
 52  \w     27.00  95.00   0.40    0.35    --   50.00  77.00  77.28  170
 53  \w     68.00  95.20   0.40    1.50    --   90.00  79.00  10.97   68
 54  \w     39.00  75.00   0.40    0.35    --   62.00  77.00   0.90   90
 55  \w     48.00  78.00   0.40    0.35    --   70.00  76.00  56.58   75
 56  \w     48.00  79.20   0.40    0.35    --   70.00  75.00  78.89   78
 57  \w     30.00  56.00   0.40    0.35    --   54.00  79.00 154.75   65
 58  \w    -13.00  14.20   0.40    0.35    --   22.00 102.00  34.79   68
 59  \w     -6.00  29.20   0.40    0.35    --   26.00  96.00 -29.30   88
 60  \w     27.00  59.00   0.40    0.35    --   48.16  77.00 -60.00   80
 61  \w     42.00  67.20   0.40    0.35    --   66.00  79.00 -38.50   63
 62  \w     36.00 124.00   0.40    0.35    --   48.16  19.00-108.00  220
 63  \w     92.00 153.20   0.40    1.50    --  107.75  61.00 -90.00  153
 64  \w     85.00 132.20   0.40    1.50    --  107.75  77.00-180.00  118
 65  \w     40.00  66.00   0.40    0.35    --   62.00  75.00-133.02   65
 66  \w     31.00  59.00   0.40    0.35    --   54.00  77.00 -97.00   70
 67  \w     17.00  43.00   0.40    0.35    --   42.00  83.00-175.74   65
 68  \w     34.00  60.00   0.40    0.35    --   58.00  79.00-161.42   65
 69  \w     15.00  43.00   0.40    0.35    --   42.00  87.00-136.59   70
 70  \w     36.00  71.20   0.40    1.50    --  107.75 -61.00-150.00   88
 71  \w     41.00 105.00   0.40    1.50    --  107.75 -94.00-180.00  160
 72  \w     84.00 111.20   0.40    1.50    --  107.75-125.00-120.00   68
 73  \w     80.00 110.00   0.40    1.50    --  107.75-125.00 -90.00   75
 74  \w     86.00 112.00   0.40    1.50    --  107.75-125.00 -30.00   65
 75  \w     84.00 111.20   0.40    1.50    --  107.75-125.00  30.00   68
 76  \w     81.00 106.20   0.40    1.50    --  107.75 -77.00  60.00   63
 77  \w     68.00 112.00   0.40    1.50    --  107.75-125.00 120.00  110
 78  \w     42.00  73.20   0.40    1.50    --  107.75-125.00  30.00   78
 79  \w     35.00  74.20   0.40    1.50    --  107.75-125.00 -30.00   98
 80  \w     80.00 112.00   0.40    1.50    --  107.75-125.00 -60.00   80
 81  \w     44.00  70.00   0.40    1.50    --  107.75-125.00-120.00   65
 82  \w     35.00  94.20   0.40    1.50    --  107.75 -77.00 -60.00  148
 83  \w     38.00 116.00   0.40    1.50    --  107.75-132.00-153.86  195
 84  \w     34.00  96.00   0.40    0.35    --   48.16-125.00 -30.00  155
 85  \w     36.00  95.20   0.40    0.35    --   48.16-125.00  90.00  148
 86  \w     35.00  64.20   0.40    1.50    --  107.75-125.00 120.00   73
 87  \w     39.00 111.00   0.40    1.50    --  107.75-125.00  90.00  180
 88  \w     39.00  92.20   0.40    1.50    --  107.75 -77.00  90.00  133
 89  \w     36.00  60.80   0.40    1.50    --  107.75 -77.00  60.00   62
 90  \w     36.00  62.00   0.40    1.50    --  107.75 -77.00 120.00   65
 91  \w     36.00 112.00   0.40    1.50    --  107.75-125.00  60.00  190
 92  \w     35.00  74.20   0.40    1.50    --  107.75-125.00 -90.00   98
 93  \w     38.00 114.00   0.40    1.50    --  107.75-131.00-174.84  190
 94  \w     35.00 106.20   0.40    1.50    --  107.75 -77.00-180.00  178
 95  \w     37.00  99.00   0.40    1.50    --  107.75 -77.00 -90.00  155
 96  \w     35.00  59.80   0.40    1.50    --  107.75-125.00 -60.00   62
 97  \w     35.00  68.20   0.40    1.50    --  107.75 -94.00 -90.00   83
 98  \w     35.00  89.00   0.40    1.50    --  107.75 -77.00  30.00  135
 99  \w    -26.00  26.00   0.40    0.35    --   48.16 -19.00  84.00  130
100  \w    -44.00 -16.00   0.40    0.35    --    6.00 130.00  92.52   70
101  \w    -86.00 -12.80   0.40    0.35    --  -48.16 125.00 -60.00  183
102  \w   -123.00 -35.00   0.40    0.35    --  -48.16 -19.00  84.00  220
103  \w    -57.00 -31.00   0.40    0.35    --  -54.00 -78.00-119.27   65
104  \w    -69.00 -43.00   0.40    0.35    --  -66.00 -76.00-146.12   65
105  \w    -77.00 -51.00   0.40    1.50    --  -74.00 -76.00-101.34   65
106  \w    -78.00 -52.00   0.40    1.50    --  -74.00 -75.00-116.93   65
107  \w    -76.00 -50.00   0.40    1.50    --  -74.00 -80.00 -76.74   65
108  \w    -83.00 -57.00   0.40    1.50    --  -78.00 -73.00-155.03   65
109  \w    -87.00 -61.00   0.40    1.50    --  -82.00 -76.00 -92.99   65
110  \w    -88.00 -63.20   0.40    1.50    --  -86.25 -79.00-116.89   62
111  \w    -93.00 -63.00   0.40    1.50    --  -86.00 -76.00-101.70   75
112  \w    -91.00 -65.00   0.40    1.50    --  -86.25 -75.00-111.49   65
113  \w    -97.00 -63.80   0.40    1.50    --  -86.25 -77.00-150.00   83
114  \w   -106.00 -62.00   0.40    1.50    --  -86.25 -80.00-159.21  110
115  \w    -97.00 -63.80   0.40    1.50    --  -86.25 -77.00-180.00   83
116  \w   -119.00 -63.00   0.40    1.50    --  -86.25 -78.00 -66.76  140
117  \w    -94.00 -62.00   0.40    1.50    --  -86.25 -80.00  -6.21   80
118  \w    -79.00 -37.80   0.40    0.35    --  -62.00 -80.00  43.53  103
119  \w    -89.00 -43.00   0.40    0.35    --  -66.00 -78.00  16.02  115
120  \w    -83.00 -57.00   0.40    1.50    --  -78.00 -75.00  89.38   65
121  \w    -78.00 -53.20   0.40    1.50    --  -74.00 -73.00 134.77   62
122  \w    -77.00 -52.20   0.40    1.50    --  -74.00 -76.00 174.07   62
123  \w    -91.00 -57.00   0.40    1.50    --  -78.00 -72.00 126.01   85
124  \w    -84.00 -54.00   0.40    1.50    --  -78.00 -80.00  59.22   75
125  \w    -88.00 -57.20   0.40    1.50    --  -78.00 -73.00  31.06   77
126  \w    -90.00 -64.00   0.40    1.50    --  -86.25 -75.00  82.17   65
127  \w    -92.00 -64.80   0.40    1.50    --  -86.25 -75.00 109.72   68
128  \w    -90.00 -64.00   0.40    1.50    --  -86.00 -74.00 149.05   65
129  \w    -95.00 -69.00   0.40    1.50    --  -86.25 -71.00 162.00   65
130  \w    -91.00 -63.80   0.40    1.50    --  -86.25 -77.00 120.00   68
131  \w    -90.00 -64.00   0.40    1.50    --  -86.25 -75.00  91.57   65
132  \w    -93.00 -64.20   0.40    1.50    --  -86.25 -77.00  30.00   72
133  \w   -107.00 -59.80   0.40    1.50    --  -82.00 -76.00  -7.41  118
134  \w    -97.00 -65.80   0.40    1.50    --  -86.25 -71.00   5.66   78
135  \w    -96.00 -63.20   0.40    1.50    --  -86.25 -79.00 -39.24   82
136  \w   -111.00 -65.80   0.40    1.50    --  -86.25 -70.00  38.63  113
137  \w   -107.00 -65.00   0.40    1.50    --  -86.25 -77.00 -30.00  105
138  \w   -121.00 -65.80   0.40    1.50    --  -86.25 -72.00  64.52  138
139  \w   -133.00 -85.00   0.40    0.35    --  -62.00 -80.00  43.53  120
140  \w   -139.00-113.00   0.40    1.50    --  -78.00 -80.00  59.22   65
141  \w   -162.00 -73.20   0.40    1.50    --  -86.25 -19.00  84.00  222
142  \w   -159.00-101.80   0.40    1.50    --  -86.25 -71.00   5.66  143
143  \w   -121.00 -35.80   0.40    0.35    --  -48.16 -37.00-180.00  213
;
_diffrn_measurement_device 'four-circle diffractometer'
_diffrn_measurement_device_type 'XtaLAB Synergy, Dualflex, HyPix'
_diffrn_measurement_method '\w scans'
_diffrn_orient_matrix_type 'CrysAlisPro convention (1999,Acta A55,543-557)'
_diffrn_orient_matrix_UB_11 -0.1890123000
_diffrn_orient_matrix_UB_12 0.0564802000
_diffrn_orient_matrix_UB_13 -0.0176720000
_diffrn_orient_matrix_UB_21 0.0719590000
_diffrn_orient_matrix_UB_22 0.0918308000
_diffrn_orient_matrix_UB_23 0.0044137000
_diffrn_orient_matrix_UB_31 0.0542146000
_diffrn_orient_matrix_UB_32 -0.0073465000
_diffrn_orient_matrix_UB_33 -0.0676593000
_diffrn_radiation_monochromator mirror
_diffrn_radiation_probe x-ray
_diffrn_radiation_type 'Cu K\a'
_diffrn_radiation_wavelength 1.54184
_diffrn_reflns_av_R_equivalents 0.1481
_diffrn_reflns_av_unetI/netI 0.0432
_diffrn_reflns_Laue_measured_fraction_full 0.999
_diffrn_reflns_Laue_measured_fraction_max 0.941
_diffrn_reflns_limit_h_max 18
_diffrn_reflns_limit_h_min -18
_diffrn_reflns_limit_k_max 27
_diffrn_reflns_limit_k_min -25
_diffrn_reflns_limit_l_max 9
_diffrn_reflns_limit_l_min -9
_diffrn_reflns_number 91708
_diffrn_reflns_point_group_measured_fraction_full 0.999
_diffrn_reflns_point_group_measured_fraction_max 0.941
_diffrn_reflns_theta_full 67.684
_diffrn_reflns_theta_max 87.053
_diffrn_reflns_theta_min 3.099
_diffrn_source 'micro-focus sealed X-ray tube'
_diffrn_source_type 'PhotonJet (Cu) X-ray Source'
_exptl_absorpt_coefficient_mu 0.742
_exptl_absorpt_correction_T_max 1.00000
_exptl_absorpt_correction_T_min 0.80561
_exptl_absorpt_correction_type multi-scan
_exptl_absorpt_process_details
;
CrysAlisPro 1.171.40.57a (Rigaku Oxford Diffraction, 2019)
Empirical absorption correction using spherical harmonics,
 implemented in SCALE3 ABSPACK scaling algorithm.
;
_exptl_crystal_colour colourless
_exptl_crystal_density_diffrn 1.337
_exptl_crystal_description plate
_exptl_crystal_F_000 984
_exptl_crystal_size_max 0.100
_exptl_crystal_size_mid 0.050
_exptl_crystal_size_min 0.010
_refine_diff_density_max 0.348
_refine_diff_density_min -0.261
_refine_diff_density_rms 0.066
_refine_ls_extinction_method none
_refine_ls_goodness_of_fit_ref 1.031
_refine_ls_hydrogen_treatment constr
_refine_ls_matrix_type full
_refine_ls_number_parameters 326
_refine_ls_number_reflns 5049
_refine_ls_number_restraints 0
_refine_ls_restrained_S_all 1.031
_refine_ls_R_factor_all 0.0936
_refine_ls_R_factor_gt 0.0791
_refine_ls_shift/su_max 0.000
_refine_ls_shift/su_mean 0.000
_refine_ls_structure_factor_coef Fsqd
_refine_ls_weighting_details 'w=1/[\s^2^(Fo^2^)+(0.1591P)^2^+0.6340P] where P=(Fo^2^+2Fc^2^)/3'
_refine_ls_weighting_scheme calc
_refine_ls_wR_factor_gt 0.2417
_refine_ls_wR_factor_ref 0.2643
_reflns_Friedel_coverage 0.000
_reflns_number_gt 4092
_reflns_number_total 5049
_reflns_threshold_expression 'I > 2\s(I)'
_cod_data_source_file d3cc05119f5.cif
_cod_data_source_block DI-F-Acphb
_cod_depositor_comments 'Adding full bibliography for 7132564--7132565.cif.'
_cod_original_sg_symbol_H-M 'P 21/c'
_cod_database_code 7132565
_shelx_shelxl_version_number 2017/1
_shelx_space_group_comment
;
The symmetry employed for this shelxl refinement is uniquely defined
by the following loop, which should always be used as a source of
symmetry information in preference to the above space-group names.
They are only intended as comments.
;
_shelx_estimated_absorpt_t_min 0.930
_shelx_estimated_absorpt_t_max 0.993
_oxdiff_exptl_absorpt_empirical_full_min 0.610
_oxdiff_exptl_absorpt_empirical_full_max 2.174
_oxdiff_exptl_absorpt_empirical_details
;
Empirical correction (ABSPACK) includes:
- Absorption correction using spherical harmonics
- Frame scaling
;
_diffrn_oxdiff_digest_frames
;
01e6ccd4f63144fa3e4892ad7d954410f7144805084
;

loop_
_space_group_symop_operation_xyz
'x, y, z'
'-x, y+1/2, -z+1/2'
'-x, -y, -z'
'x, -y-1/2, z-1/2'

loop_
_atom_site_label
_atom_site_type_symbol
_atom_site_fract_x
_atom_site_fract_y
_atom_site_fract_z
_atom_site_U_iso_or_equiv
_atom_site_adp_type
_atom_site_occupancy
_atom_site_site_symmetry_order
_atom_site_calc_flag
_atom_site_refinement_flags_posn
_atom_site_refinement_flags_adp
_atom_site_refinement_flags_occupancy
_atom_site_disorder_assembly
_atom_site_disorder_group
C1 C 0.9889(3) 0.6362(2) 0.5996(7) 0.1254(15) Uani 1 1 d . . . . .
H1A H 1.055202 0.634819 0.646518 0.188 Uiso 1 1 calc R U . . .
H1B H 0.977630 0.645981 0.472478 0.188 Uiso 1 1 calc R U . . .
H1C H 0.961814 0.597231 0.615861 0.188 Uiso 1 1 calc R U . . .
C2 C 0.9481(2) 0.68051(18) 0.6925(5) 0.0954(10) Uani 1 1 d . . . . .
C3 C 0.84375(19) 0.68035(13) 0.6778(3) 0.0701(6) Uani 1 1 d . . . . .
C4 C 0.78492(18) 0.63884(12) 0.5720(3) 0.0689(6) Uani 1 1 d . . . . .
H4 H 0.810817 0.609316 0.508019 0.083 Uiso 1 1 calc R U . . .
C5 C 0.68891(17) 0.64029(11) 0.5593(3) 0.0627(6) Uani 1 1 d . . . . .
H5 H 0.650731 0.613029 0.483729 0.075 Uiso 1 1 calc R U . . .
C6 C 0.64951(17) 0.68258(10) 0.6596(3) 0.0578(5) Uani 1 1 d . . . . .
C7 C 0.70764(18) 0.72447(12) 0.7666(3) 0.0649(6) Uani 1 1 d . . . . .
H7 H 0.681880 0.753086 0.833789 0.078 Uiso 1 1 calc R U . . .
C8 C 0.80300(19) 0.72381(13) 0.7737(4) 0.0713(6) Uani 1 1 d . . . . .
H8 H 0.840768 0.752695 0.843360 0.086 Uiso 1 1 calc R U . . .
C9 C 0.49670(16) 0.63159(11) 0.6755(3) 0.0586(5) Uani 1 1 d . . . . .
C10 C 0.40661(16) 0.65130(11) 0.6893(3) 0.0583(5) Uani 1 1 d . . . . .
C11 C 0.40582(16) 0.71694(11) 0.6771(3) 0.0586(5) Uani 1 1 d . . . . .
C12 C 0.49583(16) 0.73466(11) 0.6571(3) 0.0589(5) Uani 1 1 d . . . . .
C13 C 0.51725(17) 0.79621(12) 0.6379(3) 0.0638(6) Uani 1 1 d . . . . .
H13 H 0.576264 0.808246 0.621175 0.077 Uiso 1 1 calc R U . . .
C14 C 0.44778(17) 0.83812(11) 0.6445(3) 0.0633(6) Uani 1 1 d . . . . .
H14 H 0.460924 0.879112 0.632006 0.076 Uiso 1 1 calc R U . . .
C15 C 0.35789(17) 0.82167(11) 0.6694(3) 0.0617(6) Uani 1 1 d . . . . .
C16 C 0.33705(17) 0.76029(11) 0.6840(3) 0.0621(6) Uani 1 1 d . . . . .
H16 H 0.277575 0.748391 0.698291 0.075 Uiso 1 1 calc R U . . .
C17 C 0.28627(17) 0.86931(12) 0.6763(3) 0.0635(6) Uani 1 1 d . . . . .
C18 C 0.31086(18) 0.92532(12) 0.7558(4) 0.0690(6) Uani 1 1 d . . . . .
H18 H 0.373420 0.933262 0.806008 0.083 Uiso 1 1 calc R U . . .
C19 C 0.2440(2) 0.96978(13) 0.7621(4) 0.0753(7) Uani 1 1 d . . . . .
H19 H 0.261506 1.007298 0.815358 0.090 Uiso 1 1 calc R U . . .
C20 C 0.1535(2) 0.95804(15) 0.6903(5) 0.0852(8) Uani 1 1 d . . . . .
C21 C 0.1251(2) 0.90434(18) 0.6054(6) 0.1021(11) Uani 1 1 d . . . . .
H21 H 0.062460 0.897750 0.552914 0.122 Uiso 1 1 calc R U . . .
C22 C 0.1919(2) 0.86003(15) 0.5993(5) 0.0877(8) Uani 1 1 d . . . . .
H22 H 0.173504 0.823167 0.542653 0.105 Uiso 1 1 calc R U . . .
C23 C 0.52019(17) 0.57044(11) 0.6915(3) 0.0637(6) Uani 1 1 d . . . . .
H23 H 0.579713 0.557195 0.681740 0.076 Uiso 1 1 calc R U . . .
C24 C 0.45240(17) 0.52959(11) 0.7225(3) 0.0642(6) Uani 1 1 d . . . . .
H24 H 0.467367 0.488452 0.732890 0.077 Uiso 1 1 calc R U . . .
C25 C 0.36229(17) 0.54799(11) 0.7388(3) 0.0595(5) Uani 1 1 d . . . . .
C26 C 0.33975(16) 0.60949(11) 0.7213(3) 0.0600(5) Uani 1 1 d . . . . .
H26 H 0.280158 0.622658 0.730921 0.072 Uiso 1 1 calc R U . . .
C27 C 0.29287(17) 0.50267(11) 0.7776(3) 0.0622(6) Uani 1 1 d . . . . .
C28 C 0.19677(18) 0.51134(13) 0.7162(4) 0.0718(6) Uani 1 1 d . . . . .
H28 H 0.175936 0.545543 0.647046 0.086 Uiso 1 1 calc R U . . .
C29 C 0.1317(2) 0.47005(15) 0.7563(4) 0.0820(8) Uani 1 1 d . . . . .
H29 H 0.067818 0.476479 0.715694 0.098 Uiso 1 1 calc R U . . .
C30 C 0.1633(2) 0.41983(14) 0.8563(4) 0.0792(7) Uani 1 1 d . . . . .
C31 C 0.2568(2) 0.40851(14) 0.9170(4) 0.0777(7) Uani 1 1 d . . . . .
H31 H 0.276574 0.373528 0.983128 0.093 Uiso 1 1 calc R U . . .
C32 C 0.32115(19) 0.45028(13) 0.8777(3) 0.0689(6) Uani 1 1 d . . . . .
H32 H 0.384810 0.443164 0.919078 0.083 Uiso 1 1 calc R U . . .
N1 N 0.55142(14) 0.68286(9) 0.6543(3) 0.0604(5) Uani 1 1 d . . . . .
O1 O 0.9985(2) 0.71998(18) 0.7958(6) 0.1558(15) Uani 1 1 d . . . . .
F1 F 0.08821(14) 1.00223(11) 0.6984(4) 0.1211(8) Uani 1 1 d . . . . .
F2 F 0.10063(14) 0.37832(11) 0.8929(3) 0.1121(7) Uani 1 1 d . . . . .

loop_
_atom_site_aniso_label
_atom_site_aniso_U_11
_atom_site_aniso_U_22
_atom_site_aniso_U_33
_atom_site_aniso_U_23
_atom_site_aniso_U_13
_atom_site_aniso_U_12
C1 0.091(2) 0.139(4) 0.146(4) -0.025(3) 0.022(2) 0.030(2)
C2 0.0754(18) 0.107(3) 0.101(2) 0.0212(19) 0.0113(16) 0.0070(17)
C3 0.0717(14) 0.0731(16) 0.0641(13) 0.0107(11) 0.0099(11) 0.0049(11)
C4 0.0780(15) 0.0664(14) 0.0650(13) 0.0028(11) 0.0204(11) 0.0088(11)
C5 0.0742(14) 0.0588(13) 0.0553(11) -0.0024(9) 0.0129(10) 0.0015(10)
C6 0.0709(13) 0.0553(12) 0.0468(9) 0.0047(8) 0.0106(8) 0.0026(9)
C7 0.0758(14) 0.0653(14) 0.0529(11) -0.0040(10) 0.0110(10) 0.0018(11)
C8 0.0777(15) 0.0706(15) 0.0625(13) -0.0023(11) 0.0060(11) -0.0058(12)
C9 0.0686(12) 0.0588(13) 0.0470(9) -0.0018(9) 0.0082(9) -0.0009(9)
C10 0.0682(12) 0.0593(13) 0.0459(9) -0.0019(8) 0.0073(8) 0.0007(9)
C11 0.0694(12) 0.0592(13) 0.0459(10) 0.0001(8) 0.0080(9) 0.0000(9)
C12 0.0697(12) 0.0602(13) 0.0457(10) 0.0015(8) 0.0085(9) 0.0014(10)
C13 0.0709(13) 0.0622(13) 0.0570(11) 0.0030(10) 0.0096(10) -0.0008(10)
C14 0.0726(14) 0.0561(13) 0.0595(12) 0.0005(9) 0.0090(10) -0.0026(10)
C15 0.0716(13) 0.0609(13) 0.0501(10) -0.0019(9) 0.0058(9) 0.0014(10)
C16 0.0652(12) 0.0653(14) 0.0548(11) 0.0002(10) 0.0090(9) -0.0010(10)
C17 0.0692(13) 0.0615(13) 0.0581(11) 0.0000(10) 0.0086(10) 0.0008(10)
C18 0.0703(13) 0.0662(15) 0.0687(13) 0.0002(11) 0.0096(11) -0.0018(11)
C19 0.0843(17) 0.0631(15) 0.0807(16) -0.0031(12) 0.0215(13) 0.0018(12)
C20 0.0775(17) 0.0798(19) 0.101(2) -0.0059(16) 0.0245(15) 0.0098(14)
C21 0.0673(16) 0.103(3) 0.132(3) -0.019(2) 0.0112(17) 0.0037(16)
C22 0.0776(17) 0.0781(19) 0.104(2) -0.0164(16) 0.0095(15) -0.0056(14)
C23 0.0670(12) 0.0605(13) 0.0625(12) 0.0013(10) 0.0102(10) 0.0016(10)
C24 0.0712(13) 0.0558(12) 0.0640(12) 0.0028(10) 0.0094(10) 0.0027(10)
C25 0.0693(12) 0.0591(13) 0.0484(10) 0.0008(9) 0.0075(9) -0.0028(10)
C26 0.0648(12) 0.0622(13) 0.0521(10) -0.0022(9) 0.0093(9) 0.0008(10)
C27 0.0719(13) 0.0632(13) 0.0513(10) -0.0019(9) 0.0113(9) -0.0033(10)
C28 0.0717(14) 0.0691(15) 0.0742(14) 0.0062(12) 0.0138(11) 0.0044(11)
C29 0.0715(15) 0.087(2) 0.0890(18) 0.0018(15) 0.0197(13) -0.0037(14)
C30 0.0828(17) 0.0822(18) 0.0766(16) 0.0051(13) 0.0253(13) -0.0116(14)
C31 0.0939(19) 0.0705(16) 0.0686(14) 0.0128(12) 0.0157(13) -0.0055(13)
C32 0.0730(14) 0.0718(15) 0.0602(12) 0.0062(11) 0.0086(10) -0.0029(11)
N1 0.0683(11) 0.0571(11) 0.0557(9) 0.0003(8) 0.0123(8) -0.0001(8)
O1 0.0848(16) 0.162(3) 0.205(4) -0.046(3) -0.008(2) -0.0069(18)
F1 0.0858(12) 0.1051(15) 0.177(2) -0.0197(14) 0.0362(13) 0.0212(10)
F2 0.0962(13) 0.1109(15) 0.1340(17) 0.0268(13) 0.0345(12) -0.0226(11)

loop_
_atom_type_symbol
_atom_type_description
_atom_type_scat_dispersion_real
_atom_type_scat_dispersion_imag
_atom_type_scat_source
C C 0.0181 0.0091 'International Tables Vol C Tables 4.2.6.8 and 6.1.1.4'
H H 0.0000 0.0000 'International Tables Vol C Tables 4.2.6.8 and 6.1.1.4'
N N 0.0311 0.0180 'International Tables Vol C Tables 4.2.6.8 and 6.1.1.4'
O O 0.0492 0.0322 'International Tables Vol C Tables 4.2.6.8 and 6.1.1.4'
F F 0.0727 0.0534 'International Tables Vol C Tables 4.2.6.8 and 6.1.1.4'

loop_
_geom_angle_atom_site_label_1
_geom_angle_atom_site_label_2
_geom_angle_atom_site_label_3
_geom_angle
_geom_angle_site_symmetry_1
_geom_angle_site_symmetry_3
_geom_angle_publ_flag
C2 C1 H1A 109.5 . . ?
C2 C1 H1B 109.5 . . ?
H1A C1 H1B 109.5 . . ?
C2 C1 H1C 109.5 . . ?
H1A C1 H1C 109.5 . . ?
H1B C1 H1C 109.5 . . ?
O1 C2 C1 121.4(4) . . ?
O1 C2 C3 119.5(3) . . ?
C1 C2 C3 119.0(4) . . ?
C4 C3 C8 117.9(2) . . ?
C4 C3 C2 123.0(3) . . ?
C8 C3 C2 119.1(3) . . ?
C5 C4 C3 121.6(2) . . ?
C5 C4 H4 119.2 . . ?
C3 C4 H4 119.2 . . ?
C4 C5 C6 119.8(2) . . ?
C4 C5 H5 120.1 . . ?
C6 C5 H5 120.1 . . ?
C5 C6 C7 119.1(2) . . ?
C5 C6 N1 120.5(2) . . ?
C7 C6 N1 120.4(2) . . ?
C8 C7 C6 120.5(2) . . ?
C8 C7 H7 119.8 . . ?
C6 C7 H7 119.8 . . ?
C7 C8 C3 120.9(2) . . ?
C7 C8 H8 119.5 . . ?
C3 C8 H8 119.5 . . ?
C23 C9 C10 120.7(2) . . ?
C23 C9 N1 130.7(2) . . ?
C10 C9 N1 108.5(2) . . ?
C26 C10 C9 120.2(2) . . ?
C26 C10 C11 132.2(2) . . ?
C9 C10 C11 107.4(2) . . ?
C16 C11 C12 120.5(2) . . ?
C16 C11 C10 132.8(2) . . ?
C12 C11 C10 106.7(2) . . ?
N1 C12 C11 109.3(2) . . ?
N1 C12 C13 130.0(2) . . ?
C11 C12 C13 120.7(2) . . ?
C14 C13 C12 117.6(2) . . ?
C14 C13 H13 121.2 . . ?
C12 C13 H13 121.2 . . ?
C13 C14 C15 122.8(2) . . ?
C13 C14 H14 118.6 . . ?
C15 C14 H14 118.6 . . ?
C16 C15 C14 118.9(2) . . ?
C16 C15 C17 121.0(2) . . ?
C14 C15 C17 120.1(2) . . ?
C11 C16 C15 119.5(2) . . ?
C11 C16 H16 120.3 . . ?
C15 C16 H16 120.3 . . ?
C18 C17 C22 117.3(2) . . ?
C18 C17 C15 121.3(2) . . ?
C22 C17 C15 121.5(2) . . ?
C17 C18 C19 121.2(2) . . ?
C17 C18 H18 119.4 . . ?
C19 C18 H18 119.4 . . ?
C20 C19 C18 119.3(3) . . ?
C20 C19 H19 120.4 . . ?
C18 C19 H19 120.4 . . ?
C19 C20 C21 122.3(3) . . ?
C19 C20 F1 118.6(3) . . ?
C21 C20 F1 119.1(3) . . ?
C20 C21 C22 118.3(3) . . ?
C20 C21 H21 120.8 . . ?
C22 C21 H21 120.8 . . ?
C21 C22 C17 121.6(3) . . ?
C21 C22 H22 119.2 . . ?
C17 C22 H22 119.2 . . ?
C9 C23 C24 118.1(2) . . ?
C9 C23 H23 120.9 . . ?
C24 C23 H23 120.9 . . ?
C23 C24 C25 122.4(2) . . ?
C23 C24 H24 118.8 . . ?
C25 C24 H24 118.8 . . ?
C26 C25 C24 118.7(2) . . ?
C26 C25 C27 120.9(2) . . ?
C24 C25 C27 120.4(2) . . ?
C25 C26 C10 119.9(2) . . ?
C25 C26 H26 120.1 . . ?
C10 C26 H26 120.1 . . ?
C32 C27 C28 117.5(2) . . ?
C32 C27 C25 121.3(2) . . ?
C28 C27 C25 121.2(2) . . ?
C29 C28 C27 121.4(3) . . ?
C29 C28 H28 119.3 . . ?
C27 C28 H28 119.3 . . ?
C30 C29 C28 118.7(3) . . ?
C30 C29 H29 120.7 . . ?
C28 C29 H29 120.7 . . ?
F2 C30 C29 119.3(3) . . ?
F2 C30 C31 118.3(3) . . ?
C29 C30 C31 122.4(3) . . ?
C30 C31 C32 118.5(3) . . ?
C30 C31 H31 120.7 . . ?
C32 C31 H31 120.7 . . ?
C31 C32 C27 121.6(2) . . ?
C31 C32 H32 119.2 . . ?
C27 C32 H32 119.2 . . ?
C12 N1 C9 108.01(19) . . ?
C12 N1 C6 125.71(19) . . ?
C9 N1 C6 125.54(19) . . ?

loop_
_geom_bond_atom_site_label_1
_geom_bond_atom_site_label_2
_geom_bond_distance
_geom_bond_site_symmetry_2
_geom_bond_publ_flag
C1 C2 1.398(5) . ?
C1 H1A 0.9600 . ?
C1 H1B 0.9600 . ?
C1 H1C 0.9600 . ?
C2 O1 1.291(5) . ?
C2 C3 1.499(4) . ?
C3 C4 1.389(4) . ?
C3 C8 1.397(4) . ?
C4 C5 1.381(3) . ?
C4 H4 0.9300 . ?
C5 C6 1.389(3) . ?
C5 H5 0.9300 . ?
C6 C7 1.393(3) . ?
C6 N1 1.419(3) . ?
C7 C8 1.378(4) . ?
C7 H7 0.9300 . ?
C8 H8 0.9300 . ?
C9 C23 1.387(3) . ?
C9 C10 1.403(3) . ?
C9 N1 1.407(3) . ?
C10 C26 1.393(3) . ?
C10 C11 1.446(3) . ?
C11 C16 1.390(3) . ?
C11 C12 1.402(3) . ?
C12 N1 1.399(3) . ?
C12 C13 1.403(4) . ?
C13 C14 1.376(3) . ?
C13 H13 0.9300 . ?
C14 C15 1.404(4) . ?
C14 H14 0.9300 . ?
C15 C16 1.392(3) . ?
C15 C17 1.485(3) . ?
C16 H16 0.9300 . ?
C17 C18 1.384(4) . ?
C17 C22 1.395(4) . ?
C18 C19 1.386(4) . ?
C18 H18 0.9300 . ?
C19 C20 1.346(4) . ?
C19 H19 0.9300 . ?
C20 C21 1.366(5) . ?
C20 F1 1.368(3) . ?
C21 C22 1.383(5) . ?
C21 H21 0.9300 . ?
C22 H22 0.9300 . ?
C23 C24 1.387(3) . ?
C23 H23 0.9300 . ?
C24 C25 1.400(3) . ?
C24 H24 0.9300 . ?
C25 C26 1.391(3) . ?
C25 C27 1.488(3) . ?
C26 H26 0.9300 . ?
C27 C32 1.392(4) . ?
C27 C28 1.396(3) . ?
C28 C29 1.386(4) . ?
C28 H28 0.9300 . ?
C29 C30 1.363(4) . ?
C29 H29 0.9300 . ?
C30 F2 1.356(3) . ?
C30 C31 1.368(4) . ?
C31 C32 1.384(4) . ?
C31 H31 0.9300 . ?
C32 H32 0.9300 . ?
